data_2230421
loop_
_publ_author_name
'Sabbaghi, Fahimeh'
'Pourayoubi, Mehrdad'
'Karimi Ahmadabad, Fatemeh'
'Parvez, Masood'

_publ_section_title
;
 <i>O</i>-Phenyl (cyclohexylamido)(<i>p</i>-tolylamido)phosphinate
;
_journal_coeditor_code LH5250
_journal_issue 6
_journal_name_full 'Acta Crystallographica Section E'
_journal_page_first o1502
_journal_paper_doi 10.1107/S1600536811018502
_journal_volume 67
_journal_year 2011
_chemical_formula_iupac 'C19 H25 N2 O2 P'
_chemical_formula_moiety 'C19 H25 N2 O2 P'
_chemical_formula_sum 'C19 H25 N2 O2 P'
_chemical_formula_weight 344.38
_chemical_name_common
;
<i>O</i>-Phenyl (cyclohexylamido)(<i>p</i>-tolylamido)phosphinate
;
_chemical_name_systematic
;
<i>N</i>-[(Cyclohexylamino)(phenoxy)phosphoryl]-4-methylaniline
;
_space_group_IT_number 14
_symmetry_cell_setting monoclinic
_symmetry_space_group_name_Hall '-P 2yn'
_symmetry_space_group_name_H-M 'P 1 21/n 1'
_atom_sites_solution_hydrogens geom
_atom_sites_solution_primary direct
_atom_sites_solution_secondary difmap
_audit_creation_method SHELXL-97
_cell_angle_alpha 90.00
_cell_angle_beta 108.9709(17)
_cell_angle_gamma 90.00
_cell_formula_units_Z 4
_cell_length_a 15.5575(4)
_cell_length_b 7.7006(3)
_cell_length_c 16.1717(4)
_cell_measurement_reflns_used 7090
_cell_measurement_temperature 173(2)
_cell_measurement_theta_max 27.5
_cell_measurement_theta_min 3.0
_cell_volume 1832.17(10)
_computing_cell_refinement 'DENZO (Otwinowski & Minor, 1997)'
_computing_data_collection 'COLLECT (Hooft, 1998)'
_computing_data_reduction 'SCALEPACK (Otwinowski & Minor, 1997)'
_computing_molecular_graphics 'Mercury (Macrae <i>et al.</i>, 2008)'
_computing_publication_material 'enCIFer (Allen <i>et al.</i>, 2004)'
_computing_structure_refinement 'SHELXL97 (Sheldrick, 2008)'
_computing_structure_solution 'SIR92 (Altomare <i>et al.</i>, 1993)'
_diffrn_ambient_temperature 173(2)
_diffrn_measured_fraction_theta_full 0.997
_diffrn_measured_fraction_theta_max 0.983
_diffrn_measurement_device_type 'Nonius KappaCCD'
_diffrn_measurement_method '\w and \f'
_diffrn_radiation_monochromator graphite
_diffrn_radiation_source 'fine-focus sealed tube'
_diffrn_radiation_type MoK\a
_diffrn_radiation_wavelength 0.71073
_diffrn_reflns_av_R_equivalents 0.0699
_diffrn_reflns_av_sigmaI/netI 0.0525
_diffrn_reflns_limit_h_max 20
_diffrn_reflns_limit_h_min -20
_diffrn_reflns_limit_k_max 9
_diffrn_reflns_limit_k_min -9
_diffrn_reflns_limit_l_max 21
_diffrn_reflns_limit_l_min -20
_diffrn_reflns_number 13695
_diffrn_reflns_theta_full 25.00
_diffrn_reflns_theta_max 27.59
_diffrn_reflns_theta_min 2.99
_diffrn_standards_number 0
_exptl_absorpt_coefficient_mu 0.163
_exptl_absorpt_correction_T_max 0.9838
_exptl_absorpt_correction_T_min 0.9743
_exptl_absorpt_correction_type multi-scan
_exptl_absorpt_process_details '(SORTAV; Blessing, 1997)'
_exptl_crystal_colour Colorless
_exptl_crystal_density_diffrn 1.248
_exptl_crystal_density_method 'not measured'
_exptl_crystal_description Prism
_exptl_crystal_F_000 736
_exptl_crystal_size_max 0.16
_exptl_crystal_size_mid 0.14
_exptl_crystal_size_min 0.10
_refine_diff_density_max 0.265
_refine_diff_density_min -0.381
_refine_ls_extinction_method none
_refine_ls_goodness_of_fit_ref 1.061
_refine_ls_hydrogen_treatment mixed
_refine_ls_matrix_type full
_refine_ls_number_parameters 223
_refine_ls_number_reflns 4172
_refine_ls_number_restraints 0
_refine_ls_restrained_S_all 1.061
_refine_ls_R_factor_all 0.0846
_refine_ls_R_factor_gt 0.0557
_refine_ls_shift/su_max 0.000
_refine_ls_shift/su_mean 0.000
_refine_ls_structure_factor_coef Fsqd
_refine_ls_weighting_details 'calc w=1/[\s^2^(Fo^2^)+(0.0234P)^2^+2.3020P] where P=(Fo^2^+2Fc^2^)/3'
_refine_ls_weighting_scheme calc
_refine_ls_wR_factor_gt 0.1062
_refine_ls_wR_factor_ref 0.1236
_reflns_number_gt 3069
_reflns_number_total 4172
_reflns_threshold_expression I>2\s(I)
_cod_data_source_file lh5250.cif
_cod_data_source_block I
_cod_original_sg_symbol_H-M 'P 21/n'
_cod_database_code 2230421
_cod_database_fobs_code 2230421

loop_
_symmetry_equiv_pos_as_xyz
'x, y, z'
'-x+1/2, y+1/2, -z+1/2'
'-x, -y, -z'
'x-1/2, -y-1/2, z-1/2'

loop_
_atom_site_type_symbol
_atom_site_label
_atom_site_fract_x
_atom_site_fract_y
_atom_site_fract_z
_atom_site_U_iso_or_equiv
_atom_site_adp_type
_atom_site_calc_flag
_atom_site_refinement_flags
_atom_site_occupancy
_atom_site_symmetry_multiplicity
_atom_site_disorder_assembly
_atom_site_disorder_group
P P1 0.73253(4) 0.16106(8) 0.67651(4) 0.02345(15) Uani d . 1 1 . .
O O1 0.71919(11) 0.1863(2) 0.76217(10) 0.0283(4) Uani d . 1 1 . .
O O2 0.64631(10) 0.0713(2) 0.60756(10) 0.0285(4) Uani d . 1 1 . .
N N1 0.80997(14) 0.0288(3) 0.66811(13) 0.0273(4) Uani d . 1 1 . .
H H1N 0.8023(17) -0.070(4) 0.6810(17) 0.033 Uiso d . 1 1 . .
N N2 0.75059(13) 0.3485(3) 0.63724(12) 0.0247(4) Uani d . 1 1 . .
H H2N 0.7553(17) 0.434(3) 0.6707(16) 0.030 Uiso d . 1 1 . .
C C1 0.90574(15) 0.0755(3) 0.68466(15) 0.0261(5) Uani d . 1 1 . .
H H1 0.9074 0.1999 0.6674 0.031 Uiso calc R 1 1 . .
C C2 0.94454(16) -0.0325(4) 0.62658(16) 0.0335(6) Uani d . 1 1 . .
H H2A 0.9434 -0.1568 0.6419 0.040 Uiso calc R 1 1 . .
H H2B 0.9063 -0.0178 0.5647 0.040 Uiso calc R 1 1 . .
C C3 1.04166(17) 0.0216(4) 0.63741(18) 0.0402(6) Uani d . 1 1 . .
H H3A 1.0666 -0.0555 0.6018 0.048 Uiso calc R 1 1 . .
H H3B 1.0418 0.1418 0.6158 0.048 Uiso calc R 1 1 . .
C C4 1.10170(18) 0.0119(4) 0.73256(18) 0.0432(7) Uani d . 1 1 . .
H H4A 1.1089 -0.1110 0.7515 0.052 Uiso calc R 1 1 . .
H H4B 1.1627 0.0584 0.7382 0.052 Uiso calc R 1 1 . .
C C5 1.06180(17) 0.1142(4) 0.79143(17) 0.0410(7) Uani d . 1 1 . .
H H5A 1.0629 0.2395 0.7781 0.049 Uiso calc R 1 1 . .
H H5B 1.0998 0.0965 0.8531 0.049 Uiso calc R 1 1 . .
C C6 0.96421(16) 0.0595(4) 0.77984(15) 0.0329(6) Uani d . 1 1 . .
H H6A 0.9635 -0.0622 0.7994 0.040 Uiso calc R 1 1 . .
H H6B 0.9391 0.1340 0.8164 0.040 Uiso calc R 1 1 . .
C C7 0.77827(15) 0.3772(3) 0.56278(14) 0.0236(5) Uani d . 1 1 . .
C C8 0.75810(16) 0.2609(3) 0.49355(15) 0.0275(5) Uani d . 1 1 . .
H H8 0.7229 0.1600 0.4936 0.033 Uiso calc R 1 1 . .
C C9 0.79007(16) 0.2939(3) 0.42412(15) 0.0299(5) Uani d . 1 1 . .
H H9 0.7767 0.2132 0.3772 0.036 Uiso calc R 1 1 . .
C C10 0.84044(17) 0.4393(3) 0.42080(16) 0.0333(6) Uani d . 1 1 . .
C C11 0.85877(19) 0.5555(4) 0.49027(18) 0.0396(6) Uani d . 1 1 . .
H H11 0.8929 0.6574 0.4896 0.048 Uiso calc R 1 1 . .
C C12 0.82810(17) 0.5252(3) 0.56052(16) 0.0320(6) Uani d . 1 1 . .
H H12 0.8413 0.6063 0.6073 0.038 Uiso calc R 1 1 . .
C C13 0.8741(2) 0.4732(4) 0.34463(18) 0.0489(8) Uani d . 1 1 . .
H H13A 0.9083 0.5823 0.3543 0.073 Uiso calc PR 0.50 1 . .
H H13B 0.8221 0.4817 0.2907 0.073 Uiso calc PR 0.50 1 . .
H H13C 0.9136 0.3776 0.3395 0.073 Uiso calc PR 0.50 1 . .
H H13D 0.8544 0.3788 0.3020 0.073 Uiso calc PR 0.50 1 . .
H H13E 0.9406 0.4794 0.3656 0.073 Uiso calc PR 0.50 1 . .
H H13F 0.8491 0.5835 0.3168 0.073 Uiso calc PR 0.50 1 . .
C C14 0.55737(15) 0.1271(3) 0.59596(15) 0.0264(5) Uani d . 1 1 . .
C C15 0.51721(17) 0.2434(3) 0.52978(15) 0.0328(6) Uani d . 1 1 . .
H H15 0.5507 0.2917 0.4956 0.039 Uiso calc R 1 1 . .
C C16 0.42679(18) 0.2884(4) 0.51410(17) 0.0401(6) Uani d . 1 1 . .
H H16 0.3980 0.3682 0.4687 0.048 Uiso calc R 1 1 . .
C C17 0.37857(18) 0.2181(4) 0.56396(18) 0.0412(7) Uani d . 1 1 . .
H H17 0.3169 0.2497 0.5532 0.049 Uiso calc R 1 1 . .
C C18 0.42027(17) 0.1015(4) 0.62967(17) 0.0390(6) Uani d . 1 1 . .
H H18 0.3866 0.0522 0.6635 0.047 Uiso calc R 1 1 . .
C C19 0.51073(17) 0.0554(3) 0.64696(16) 0.0336(6) Uani d . 1 1 . .
H H19 0.5397 -0.0235 0.6927 0.040 Uiso calc R 1 1 . .

loop_
_atom_site_aniso_label
_atom_site_aniso_U_11
_atom_site_aniso_U_22
_atom_site_aniso_U_33
_atom_site_aniso_U_12
_atom_site_aniso_U_13
_atom_site_aniso_U_23
P1 0.0297(3) 0.0183(3) 0.0243(3) -0.0017(2) 0.0115(2) -0.0006(2)
O1 0.0396(9) 0.0227(9) 0.0261(8) -0.0002(7) 0.0155(7) 0.0006(7)
O2 0.0299(8) 0.0265(9) 0.0315(9) -0.0031(7) 0.0132(7) -0.0050(7)
N1 0.0316(10) 0.0179(10) 0.0344(11) -0.0028(9) 0.0136(9) 0.0009(9)
N2 0.0356(11) 0.0199(10) 0.0226(10) -0.0011(9) 0.0149(8) -0.0012(8)
C1 0.0284(11) 0.0216(12) 0.0303(12) -0.0008(10) 0.0122(10) 0.0010(10)
C2 0.0347(13) 0.0365(15) 0.0310(13) 0.0007(11) 0.0128(11) -0.0065(11)
C3 0.0386(14) 0.0436(17) 0.0460(16) 0.0003(13) 0.0242(13) -0.0058(13)
C4 0.0310(13) 0.0441(17) 0.0534(17) 0.0016(12) 0.0124(13) -0.0047(14)
C5 0.0353(14) 0.0447(17) 0.0396(15) -0.0025(13) 0.0074(12) -0.0071(13)
C6 0.0382(14) 0.0329(14) 0.0297(12) 0.0000(11) 0.0138(11) -0.0028(11)
C7 0.0270(11) 0.0205(12) 0.0235(11) 0.0027(9) 0.0085(9) 0.0024(9)
C8 0.0295(12) 0.0238(12) 0.0292(12) -0.0008(10) 0.0095(10) -0.0009(10)
C9 0.0355(13) 0.0304(14) 0.0240(11) 0.0017(11) 0.0098(10) -0.0043(10)
C10 0.0402(14) 0.0335(14) 0.0322(13) 0.0040(12) 0.0201(11) 0.0041(11)
C11 0.0514(16) 0.0282(15) 0.0486(16) -0.0080(12) 0.0290(13) -0.0009(12)
C12 0.0444(14) 0.0220(12) 0.0342(13) -0.0069(11) 0.0190(11) -0.0049(10)
C13 0.0657(19) 0.0486(19) 0.0457(16) -0.0036(16) 0.0366(15) -0.0001(14)
C14 0.0300(12) 0.0219(12) 0.0292(12) -0.0046(10) 0.0122(10) -0.0062(10)
C15 0.0398(14) 0.0319(14) 0.0290(12) -0.0039(11) 0.0142(11) -0.0003(11)
C16 0.0409(15) 0.0403(16) 0.0347(14) 0.0051(13) 0.0063(12) 0.0006(12)
C17 0.0308(13) 0.0462(17) 0.0460(16) 0.0017(12) 0.0115(12) -0.0098(14)
C18 0.0383(14) 0.0424(17) 0.0433(15) -0.0078(13) 0.0229(12) -0.0044(13)
C19 0.0401(14) 0.0291(14) 0.0334(13) -0.0031(11) 0.0146(11) 0.0011(11)

loop_
_atom_type_symbol
_atom_type_description
_atom_type_scat_dispersion_real
_atom_type_scat_dispersion_imag
_atom_type_scat_source
C C 0.0033 0.0016 'International Tables Vol C Tables 4.2.6.8 and 6.1.1.4'
H H 0.0000 0.0000 'International Tables Vol C Tables 4.2.6.8 and 6.1.1.4'
N N 0.0061 0.0033 'International Tables Vol C Tables 4.2.6.8 and 6.1.1.4'
O O 0.0106 0.0060 'International Tables Vol C Tables 4.2.6.8 and 6.1.1.4'
P P 0.1023 0.0942 'International Tables Vol C Tables 4.2.6.8 and 6.1.1.4'

loop_
_geom_angle_atom_site_label_1
_geom_angle_atom_site_label_2
_geom_angle_atom_site_label_3
_geom_angle_site_symmetry_1
_geom_angle_site_symmetry_3
_geom_angle
_geom_angle_publ_flag
O1 P1 O2 . . 111.68(9) ?
O1 P1 N1 . . 119.80(10) ?
O2 P1 N1 . . 98.55(10) ?
O1 P1 N2 . . 109.97(10) ?
O2 P1 N2 . . 108.77(10) ?
N1 P1 N2 . . 107.23(10) ?
C14 O2 P1 . . 121.97(14) ?
C1 N1 P1 . . 124.70(17) ?
C1 N1 H1N . . 114.1(19) ?
P1 N1 H1N . . 113.3(19) ?
C7 N2 P1 . . 127.10(16) ?
C7 N2 H2N . . 115.9(18) ?
P1 N2 H2N . . 115.5(17) ?
N1 C1 C6 . . 113.73(19) ?
N1 C1 C2 . . 109.64(19) ?
C6 C1 C2 . . 110.8(2) ?
N1 C1 H1 . . 107.5 ?
C6 C1 H1 . . 107.5 ?
C2 C1 H1 . . 107.5 ?
C3 C2 C1 . . 111.0(2) ?
C3 C2 H2A . . 109.4 ?
C1 C2 H2A . . 109.4 ?
C3 C2 H2B . . 109.4 ?
C1 C2 H2B . . 109.4 ?
H2A C2 H2B . . 108.0 ?
C4 C3 C2 . . 111.3(2) ?
C4 C3 H3A . . 109.4 ?
C2 C3 H3A . . 109.4 ?
C4 C3 H3B . . 109.4 ?
C2 C3 H3B . . 109.4 ?
H3A C3 H3B . . 108.0 ?
C5 C4 C3 . . 111.6(2) ?
C5 C4 H4A . . 109.3 ?
C3 C4 H4A . . 109.3 ?
C5 C4 H4B . . 109.3 ?
C3 C4 H4B . . 109.3 ?
H4A C4 H4B . . 108.0 ?
C4 C5 C6 . . 111.9(2) ?
C4 C5 H5A . . 109.2 ?
C6 C5 H5A . . 109.2 ?
C4 C5 H5B . . 109.2 ?
C6 C5 H5B . . 109.2 ?
H5A C5 H5B . . 107.9 ?
C1 C6 C5 . . 110.2(2) ?
C1 C6 H6A . . 109.6 ?
C5 C6 H6A . . 109.6 ?
C1 C6 H6B . . 109.6 ?
C5 C6 H6B . . 109.6 ?
H6A C6 H6B . . 108.1 ?
C12 C7 C8 . . 119.4(2) ?
C12 C7 N2 . . 118.5(2) ?
C8 C7 N2 . . 122.1(2) ?
C7 C8 C9 . . 119.1(2) ?
C7 C8 H8 . . 120.4 ?
C9 C8 H8 . . 120.4 ?
C10 C9 C8 . . 122.5(2) ?
C10 C9 H9 . . 118.8 ?
C8 C9 H9 . . 118.8 ?
C9 C10 C11 . . 117.5(2) ?
C9 C10 C13 . . 121.7(2) ?
C11 C10 C13 . . 120.9(2) ?
C12 C11 C10 . . 121.2(2) ?
C12 C11 H11 . . 119.4 ?
C10 C11 H11 . . 119.4 ?
C11 C12 C7 . . 120.3(2) ?
C11 C12 H12 . . 119.9 ?
C7 C12 H12 . . 119.9 ?
C10 C13 H13A . . 109.5 ?
C10 C13 H13B . . 109.5 ?
H13A C13 H13B . . 109.5 ?
C10 C13 H13C . . 109.5 ?
H13A C13 H13C . . 109.5 ?
H13B C13 H13C . . 109.5 ?
C10 C13 H13D . . 109.5 ?
H13A C13 H13D . . 141.1 ?
H13B C13 H13D . . 56.3 ?
H13C C13 H13D . . 56.3 ?
C10 C13 H13E . . 109.5 ?
H13A C13 H13E . . 56.3 ?
H13B C13 H13E . . 141.1 ?
H13C C13 H13E . . 56.3 ?
H13D C13 H13E . . 109.5 ?
C10 C13 H13F . . 109.5 ?
H13A C13 H13F . . 56.3 ?
H13B C13 H13F . . 56.3 ?
H13C C13 H13F . . 141.1 ?
H13D C13 H13F . . 109.5 ?
H13E C13 H13F . . 109.5 ?
C15 C14 C19 . . 122.0(2) ?
C15 C14 O2 . . 118.8(2) ?
C19 C14 O2 . . 119.0(2) ?
C14 C15 C16 . . 118.7(2) ?
C14 C15 H15 . . 120.7 ?
C16 C15 H15 . . 120.7 ?
C17 C16 C15 . . 120.4(3) ?
C17 C16 H16 . . 119.8 ?
C15 C16 H16 . . 119.8 ?
C16 C17 C18 . . 119.8(2) ?
C16 C17 H17 . . 120.1 ?
C18 C17 H17 . . 120.1 ?
C17 C18 C19 . . 120.9(2) ?
C17 C18 H18 . . 119.6 ?
C19 C18 H18 . . 119.6 ?
C14 C19 C18 . . 118.2(2) ?
C14 C19 H19 . . 120.9 ?
C18 C19 H19 . . 120.9 ?

loop_
_geom_bond_atom_site_label_1
_geom_bond_atom_site_label_2
_geom_bond_site_symmetry_2
_geom_bond_distance
_geom_bond_publ_flag
P1 O1 . 1.4788(16) ?
P1 O2 . 1.5961(17) ?
P1 N1 . 1.617(2) ?
P1 N2 . 1.637(2) ?
O2 C14 . 1.402(3) ?
N1 C1 . 1.470(3) ?
N1 H1N . 0.81(3) ?
N2 C7 . 1.422(3) ?
N2 H2N . 0.84(3) ?
C1 C6 . 1.517(3) ?
C1 C2 . 1.519(3) ?
C1 H1 . 1.0000 ?
C2 C3 . 1.522(3) ?
C2 H2A . 0.9900 ?
C2 H2B . 0.9900 ?
C3 C4 . 1.520(4) ?
C3 H3A . 0.9900 ?
C3 H3B . 0.9900 ?
C4 C5 . 1.515(4) ?
C4 H4A . 0.9900 ?
C4 H4B . 0.9900 ?
C5 C6 . 1.527(3) ?
C5 H5A . 0.9900 ?
C5 H5B . 0.9900 ?
C6 H6A . 0.9900 ?
C6 H6B . 0.9900 ?
C7 C12 . 1.386(3) ?
C7 C8 . 1.388(3) ?
C8 C9 . 1.391(3) ?
C8 H8 . 0.9500 ?
C9 C10 . 1.378(4) ?
C9 H9 . 0.9500 ?
C10 C11 . 1.391(4) ?
C10 C13 . 1.510(3) ?
C11 C12 . 1.387(3) ?
C11 H11 . 0.9500 ?
C12 H12 . 0.9500 ?
C13 H13A . 0.9800 ?
C13 H13B . 0.9800 ?
C13 H13C . 0.9800 ?
C13 H13D . 0.9800 ?
C13 H13E . 0.9800 ?
C13 H13F . 0.9800 ?
C14 C15 . 1.379(3) ?
C14 C19 . 1.379(3) ?
C15 C16 . 1.390(4) ?
C15 H15 . 0.9500 ?
C16 C17 . 1.378(4) ?
C16 H16 . 0.9500 ?
C17 C18 . 1.381(4) ?
C17 H17 . 0.9500 ?
C18 C19 . 1.389(4) ?
C18 H18 . 0.9500 ?
C19 H19 . 0.9500 ?

loop_
_geom_hbond_atom_site_label_D
_geom_hbond_atom_site_label_H
_geom_hbond_atom_site_label_A
_geom_hbond_site_symmetry_A
_geom_hbond_distance_DH
_geom_hbond_distance_HA
_geom_hbond_distance_DA
_geom_hbond_angle_DHA
N1 H1N O1 2_646 0.81(3) 2.16(3) 2.961(3) 169(3)
N2 H2N O1 2_656 0.84(3) 2.20(3) 3.023(3) 167(2)

loop_
_geom_torsion_atom_site_label_1
_geom_torsion_atom_site_label_2
_geom_torsion_atom_site_label_3
_geom_torsion_atom_site_label_4
_geom_torsion_site_symmetry_1
_geom_torsion_site_symmetry_2
_geom_torsion_site_symmetry_3
_geom_torsion_site_symmetry_4
_geom_torsion
_geom_torsion_publ_flag
O1 P1 O2 C14 . . . . 46.41(19) ?
N1 P1 O2 C14 . . . . 173.31(17) ?
N2 P1 O2 C14 . . . . -75.14(18) ?
O1 P1 N1 C1 . . . . -86.5(2) ?
O2 P1 N1 C1 . . . . 152.36(18) ?
N2 P1 N1 C1 . . . . 39.6(2) ?
O1 P1 N2 C7 . . . . 170.92(18) ?
O2 P1 N2 C7 . . . . -66.5(2) ?
N1 P1 N2 C7 . . . . 39.1(2) ?
P1 N1 C1 C6 . . . . 86.5(2) ?
P1 N1 C1 C2 . . . . -148.82(18) ?
N1 C1 C2 C3 . . . . 176.0(2) ?
C6 C1 C2 C3 . . . . -57.7(3) ?
C1 C2 C3 C4 . . . . 55.5(3) ?
C2 C3 C4 C5 . . . . -53.6(3) ?
C3 C4 C5 C6 . . . . 54.0(3) ?
N1 C1 C6 C5 . . . . -178.7(2) ?
C2 C1 C6 C5 . . . . 57.2(3) ?
C4 C5 C6 C1 . . . . -55.6(3) ?
P1 N2 C7 C12 . . . . -151.43(19) ?
P1 N2 C7 C8 . . . . 27.6(3) ?
C12 C7 C8 C9 . . . . 1.3(3) ?
N2 C7 C8 C9 . . . . -177.7(2) ?
C7 C8 C9 C10 . . . . -0.7(4) ?
C8 C9 C10 C11 . . . . -0.2(4) ?
C8 C9 C10 C13 . . . . -179.7(2) ?
C9 C10 C11 C12 . . . . 0.5(4) ?
C13 C10 C11 C12 . . . . -180.0(3) ?
C10 C11 C12 C7 . . . . 0.1(4) ?
C8 C7 C12 C11 . . . . -1.0(4) ?
N2 C7 C12 C11 . . . . 178.0(2) ?
P1 O2 C14 C15 . . . . 95.6(2) ?
P1 O2 C14 C19 . . . . -88.8(2) ?
C19 C14 C15 C16 . . . . -0.3(4) ?
O2 C14 C15 C16 . . . . 175.2(2) ?
C14 C15 C16 C17 . . . . 0.1(4) ?
C15 C16 C17 C18 . . . . -0.3(4) ?
C16 C17 C18 C19 . . . . 0.7(4) ?
C15 C14 C19 C18 . . . . 0.7(4) ?
O2 C14 C19 C18 . . . . -174.8(2) ?
C17 C18 C19 C14 . . . . -0.9(4) ?
